data_4033254
loop_
_publ_author_name
'Zhu, Yi'
'Mei, Haibo'
'Han, Jianlin'
'Soloshonok, Vadim A.'
'Zhou, Jie'
'Pan, Yi'

_publ_section_title
;
 Chemoselective SN2' Allylations of Detrifluoroacetylatively In Situ
 Generated 3-Fluoroindolin-2-one-Derived Tertiary Enolates with
 Morita-Baylis-Hillman Carbonates.
;
_journal_issue 24
_journal_name_full 'The Journal of organic chemistry'
_journal_page_first 13663
_journal_page_last 13670
_journal_paper_doi 10.1021/acs.joc.7b02409
_journal_volume 82
_journal_year 2017
_chemical_formula_sum 'C20 H17 Br F N O3'
_chemical_formula_weight 418.26
_space_group_crystal_system monoclinic
_space_group_IT_number 14
_space_group_name_Hall '-P 2ybc'
_space_group_name_H-M_alt 'P 1 21/c 1'
_symmetry_space_group_name_Hall '-P 2ybc'
_symmetry_space_group_name_H-M 'P 1 21/c 1'
_atom_sites_solution_hydrogens geom
_audit_creation_method SHELXL-2014/7
_cell_angle_alpha 90
_cell_angle_beta 103.906(2)
_cell_angle_gamma 90
_cell_formula_units_Z 4
_cell_length_a 13.7712(14)
_cell_length_b 7.5501(8)
_cell_length_c 17.8422(19)
_cell_measurement_reflns_used 4472
_cell_measurement_temperature 296(2)
_cell_measurement_theta_max 27.17
_cell_measurement_theta_min 2.35
_cell_volume 1800.8(3)
_computing_cell_refinement 'Bruker SAINT'
_computing_data_collection 'Bruker APEX2'
_computing_data_reduction 'Bruker SAINT'
_computing_molecular_graphics 'Bruker SHELXTL'
_computing_publication_material 'Bruker SHELXTL'
_computing_structure_refinement 'SHELXL-2014 (Sheldrick 2014)'
_computing_structure_solution 'SHELXS-97 (Sheldrick 2008)'
_diffrn_ambient_temperature 296(2)
_diffrn_measured_fraction_theta_full 0.994
_diffrn_measured_fraction_theta_max 0.994
_diffrn_measurement_device_type 'Bruker APEX-II CCD'
_diffrn_measurement_method '\f and \w scans'
_diffrn_radiation_type MoK\a
_diffrn_radiation_wavelength 0.71073
_diffrn_reflns_av_R_equivalents 0.0600
_diffrn_reflns_av_unetI/netI 0.0601
_diffrn_reflns_Laue_measured_fraction_full 0.994
_diffrn_reflns_Laue_measured_fraction_max 0.994
_diffrn_reflns_limit_h_max 16
_diffrn_reflns_limit_h_min -16
_diffrn_reflns_limit_k_max 8
_diffrn_reflns_limit_k_min -6
_diffrn_reflns_limit_l_max 21
_diffrn_reflns_limit_l_min -21
_diffrn_reflns_number 12740
_diffrn_reflns_point_group_measured_fraction_full 0.994
_diffrn_reflns_point_group_measured_fraction_max 0.994
_diffrn_reflns_theta_full 25.005
_diffrn_reflns_theta_max 25.005
_diffrn_reflns_theta_min 1.523
_exptl_absorpt_coefficient_mu 2.312
_exptl_crystal_colour
;
;
_exptl_crystal_density_diffrn 1.543
_exptl_crystal_description
;
;
_exptl_crystal_F_000 848
_exptl_crystal_size_max 0.260
_exptl_crystal_size_mid 0.250
_exptl_crystal_size_min 0.220
_refine_diff_density_max 0.768
_refine_diff_density_min -0.938
_refine_diff_density_rms 0.112
_refine_ls_extinction_method none
_refine_ls_goodness_of_fit_ref 1.096
_refine_ls_hydrogen_treatment constr
_refine_ls_matrix_type full
_refine_ls_number_parameters 237
_refine_ls_number_reflns 3149
_refine_ls_number_restraints 0
_refine_ls_restrained_S_all 1.096
_refine_ls_R_factor_all 0.0483
_refine_ls_R_factor_gt 0.0403
_refine_ls_shift/su_max 0.001
_refine_ls_shift/su_mean 0.000
_refine_ls_structure_factor_coef Fsqd
_refine_ls_weighting_details 'w=1/[\s^2^(Fo^2^)+(0.0684P)^2^+1.4097P] where P=(Fo^2^+2Fc^2^)/3'
_refine_ls_weighting_scheme calc
_refine_ls_wR_factor_gt 0.1092
_refine_ls_wR_factor_ref 0.1264
_reflns_Friedel_coverage 0.000
_reflns_number_gt 2752
_reflns_number_total 3149
_reflns_threshold_expression 'I > 2\s(I)'
_cod_data_source_file jo7b02409_si_002.cif
_cod_data_source_block mo_20170627py_0m_a
_cod_depositor_comments 'Adding full bibliography for 4033254.cif.'
_cod_database_code 4033254
_shelx_estimated_absorpt_t_max 0.630
_shelx_estimated_absorpt_t_min 0.585
_shelx_shelxl_version_number 2014/7
_shelx_space_group_comment
;
The symmetry employed for this shelxl refinement is uniquely defined
by the following loop, which should always be used as a source of
symmetry information in preference to the above space-group names.
They are only intended as comments.
;

loop_
_space_group_symop_operation_xyz
'x, y, z'
'-x, y+1/2, -z+1/2'
'-x, -y, -z'
'x, -y-1/2, z-1/2'

loop_
_atom_site_label
_atom_site_type_symbol
_atom_site_fract_x
_atom_site_fract_y
_atom_site_fract_z
_atom_site_U_iso_or_equiv
_atom_site_adp_type
_atom_site_occupancy
_atom_site_site_symmetry_order
_atom_site_calc_flag
_atom_site_refinement_flags_posn
_atom_site_refinement_flags_adp
Br1 Br 0.75563(3) 0.11196(5) 0.28738(2) 0.02328(17) Uani 1 1 d . .
C1 C 0.7983(2) 0.3067(5) 0.35504(19) 0.0171(7) Uani 1 1 d . .
C2 C 0.7859(3) 0.4766(5) 0.3255(2) 0.0224(8) Uani 1 1 d . .
H2 H 0.7573 0.4962 0.2734 0.027 Uiso 1 1 calc R U
C3 C 0.8174(3) 0.6179(5) 0.3757(2) 0.0219(8) Uani 1 1 d . .
H3 H 0.8116 0.7328 0.3564 0.026 Uiso 1 1 calc R U
C4 C 0.8576(2) 0.5898(4) 0.4547(2) 0.0170(7) Uani 1 1 d . .
C5 C 0.8687(2) 0.4171(5) 0.4819(2) 0.0182(7) Uani 1 1 d . .
H5 H 0.8959 0.3963 0.5341 0.022 Uiso 1 1 calc R U
C6 C 0.8396(2) 0.2742(5) 0.43206(19) 0.0190(7) Uani 1 1 d . .
H6 H 0.8480 0.1587 0.4506 0.023 Uiso 1 1 calc R U
C7 C 0.8921(2) 0.7430(5) 0.50550(19) 0.0170(7) Uani 1 1 d . .
H7 H 0.9369 0.8189 0.4902 0.020 Uiso 1 1 calc R U
C8 C 0.8665(2) 0.7853(4) 0.57083(18) 0.0144(7) Uani 1 1 d . .
C9 C 0.7864(2) 0.6948(4) 0.60233(19) 0.0157(7) Uani 1 1 d . .
H9A H 0.8123 0.6711 0.6569 0.019 Uiso 1 1 calc R U
H9B H 0.7695 0.5822 0.5763 0.019 Uiso 1 1 calc R U
C10 C 0.6923(2) 0.8084(4) 0.59116(18) 0.0154(7) Uani 1 1 d . .
C11 C 0.6222(3) 0.7386(5) 0.6407(2) 0.0207(8) Uani 1 1 d . .
C12 C 0.5297(2) 0.7509(4) 0.51572(18) 0.0157(7) Uani 1 1 d . .
C13 C 0.4520(3) 0.7426(5) 0.4521(2) 0.0262(8) Uani 1 1 d . .
H13 H 0.3894 0.7021 0.4554 0.031 Uiso 1 1 calc R U
C14 C 0.4696(3) 0.7971(5) 0.3821(2) 0.0283(9) Uani 1 1 d . .
H14 H 0.4177 0.7907 0.3378 0.034 Uiso 1 1 calc R U
C15 C 0.5597(3) 0.8590(5) 0.3761(2) 0.0262(9) Uani 1 1 d . .
H15 H 0.5685 0.8944 0.3283 0.031 Uiso 1 1 calc R U
C16 C 0.6411(3) 0.8703(5) 0.4424(2) 0.0228(8) Uani 1 1 d . .
H16 H 0.7031 0.9137 0.4390 0.027 Uiso 1 1 calc R U
C17 C 0.6247(2) 0.8148(5) 0.51167(19) 0.0177(7) Uani 1 1 d . .
C18 C 0.9199(2) 0.9386(5) 0.61462(19) 0.0154(7) Uani 1 1 d . .
C19 C 0.9794(3) 1.0678(5) 0.7365(2) 0.0268(8) Uani 1 1 d . .
H19A H 1.0425 1.0894 0.7242 0.040 Uiso 1 1 calc R U
H19B H 0.9902 1.0393 0.7903 0.040 Uiso 1 1 calc R U
H19C H 0.9384 1.1719 0.7253 0.040 Uiso 1 1 calc R U
C20 C 0.4457(3) 0.6471(6) 0.6197(3) 0.0312(9) Uani 1 1 d . .
H20A H 0.4657 0.6231 0.6740 0.047 Uiso 1 1 calc R U
H20B H 0.4192 0.5412 0.5926 0.047 Uiso 1 1 calc R U
H20C H 0.3954 0.7379 0.6101 0.047 Uiso 1 1 calc R U
F1 F 0.72161(13) 0.9798(3) 0.61825(11) 0.0184(4) Uani 1 1 d . .
N1 N 0.5311(2) 0.7058(4) 0.59306(16) 0.0218(7) Uani 1 1 d . .
O1 O 0.64654(19) 0.7182(4) 0.71050(14) 0.0292(6) Uani 1 1 d . .
O2 O 0.95337(19) 1.0625(4) 0.58597(15) 0.0267(6) Uani 1 1 d . .
O3 O 0.92961(17) 0.9216(3) 0.69067(13) 0.0190(5) Uani 1 1 d . .

loop_
_atom_site_aniso_label
_atom_site_aniso_U_11
_atom_site_aniso_U_22
_atom_site_aniso_U_33
_atom_site_aniso_U_23
_atom_site_aniso_U_13
_atom_site_aniso_U_12
Br1 0.0289(2) 0.0161(3) 0.0241(2) -0.00504(13) 0.00489(16) -0.00007(14)
C1 0.0180(16) 0.0124(18) 0.0218(17) -0.0053(14) 0.0066(13) -0.0006(14)
C2 0.0299(18) 0.022(2) 0.0165(17) 0.0027(15) 0.0070(14) 0.0059(16)
C3 0.035(2) 0.0130(19) 0.0210(18) 0.0035(14) 0.0129(15) 0.0027(15)
C4 0.0147(16) 0.0127(18) 0.0261(18) -0.0027(14) 0.0095(13) 0.0003(13)
C5 0.0181(16) 0.0151(18) 0.0207(18) 0.0019(14) 0.0030(13) 0.0026(14)
C6 0.0197(16) 0.0105(17) 0.0267(18) 0.0013(14) 0.0053(14) 0.0019(14)
C7 0.0153(15) 0.0131(18) 0.0228(17) 0.0038(13) 0.0049(13) 0.0011(13)
C8 0.0103(14) 0.0104(17) 0.0213(17) 0.0024(13) 0.0014(12) 0.0030(13)
C9 0.0188(16) 0.0112(17) 0.0170(16) 0.0020(13) 0.0041(13) -0.0009(14)
C10 0.0144(15) 0.0124(18) 0.0193(16) -0.0027(13) 0.0035(12) -0.0011(14)
C11 0.0253(18) 0.0138(19) 0.0235(19) 0.0009(14) 0.0069(14) 0.0050(15)
C12 0.0155(15) 0.0113(17) 0.0214(17) -0.0010(13) 0.0064(13) 0.0015(13)
C13 0.0167(17) 0.026(2) 0.035(2) -0.0053(17) 0.0049(15) 0.0008(16)
C14 0.0269(19) 0.028(2) 0.0245(19) -0.0047(16) -0.0036(15) 0.0092(17)
C15 0.035(2) 0.022(2) 0.0188(18) -0.0009(15) 0.0024(15) 0.0088(17)
C16 0.0214(18) 0.019(2) 0.029(2) 0.0017(15) 0.0081(15) 0.0045(15)
C17 0.0197(16) 0.0129(18) 0.0207(17) -0.0010(14) 0.0052(13) 0.0052(15)
C18 0.0104(14) 0.0121(18) 0.0239(18) 0.0022(14) 0.0044(13) 0.0019(13)
C19 0.0242(18) 0.029(2) 0.026(2) -0.0094(16) 0.0039(15) -0.0074(17)
C20 0.028(2) 0.027(2) 0.047(2) 0.0011(18) 0.0251(18) -0.0044(18)
F1 0.0198(9) 0.0102(10) 0.0242(10) -0.0027(8) 0.0036(8) 0.0005(8)
N1 0.0224(15) 0.0208(17) 0.0245(16) 0.0000(13) 0.0104(12) 0.0006(13)
O1 0.0326(14) 0.0352(17) 0.0212(14) 0.0051(11) 0.0092(11) 0.0025(12)
O2 0.0339(14) 0.0188(14) 0.0283(14) -0.0014(11) 0.0094(11) -0.0109(12)
O3 0.0200(12) 0.0162(13) 0.0187(12) -0.0013(10) 0.0005(9) -0.0027(10)

loop_
_atom_type_symbol
_atom_type_description
_atom_type_scat_dispersion_real
_atom_type_scat_dispersion_imag
_atom_type_scat_source
C C 0.0033 0.0016 'International Tables Vol C Tables 4.2.6.8 and 6.1.1.4'
H H 0.0000 0.0000 'International Tables Vol C Tables 4.2.6.8 and 6.1.1.4'
Br Br -0.2901 2.4595 'International Tables Vol C Tables 4.2.6.8 and 6.1.1.4'
F F 0.0171 0.0103 'International Tables Vol C Tables 4.2.6.8 and 6.1.1.4'
N N 0.0061 0.0033 'International Tables Vol C Tables 4.2.6.8 and 6.1.1.4'
O O 0.0106 0.0060 'International Tables Vol C Tables 4.2.6.8 and 6.1.1.4'

loop_
_geom_angle_atom_site_label_1
_geom_angle_atom_site_label_2
_geom_angle_atom_site_label_3
_geom_angle
C2 C1 Br1 119.0(2)
C6 C1 Br1 119.1(3)
C6 C1 C2 121.9(3)
C1 C2 H2 120.8
C1 C2 C3 118.4(3)
C3 C2 H2 120.8
C2 C3 H3 119.4
C2 C3 C4 121.1(3)
C4 C3 H3 119.4
C3 C4 C7 119.4(3)
C5 C4 C3 118.5(3)
C5 C4 C7 122.0(3)
C4 C5 H5 119.5
C4 C5 C6 120.9(3)
C6 C5 H5 119.5
C1 C6 C5 119.0(3)
C1 C6 H6 120.5
C5 C6 H6 120.5
C4 C7 H7 116.2
C8 C7 C4 127.7(3)
C8 C7 H7 116.2
C7 C8 C9 125.7(3)
C7 C8 C18 116.3(3)
C18 C8 C9 117.9(3)
C8 C9 H9A 109.3
C8 C9 H9B 109.3
C8 C9 C10 111.6(3)
H9A C9 H9B 108.0
C10 C9 H9A 109.3
C10 C9 H9B 109.3
C9 C10 C11 111.1(3)
C17 C10 C9 117.2(3)
C17 C10 C11 102.8(3)
F1 C10 C9 107.9(2)
F1 C10 C11 106.5(2)
F1 C10 C17 110.9(3)
N1 C11 C10 108.2(3)
O1 C11 C10 124.7(3)
O1 C11 N1 127.0(3)
C13 C12 C17 121.7(3)
C13 C12 N1 128.6(3)
C17 C12 N1 109.7(3)
C12 C13 H13 121.2
C12 C13 C14 117.6(3)
C14 C13 H13 121.2
C13 C14 H14 118.9
C15 C14 C13 122.2(3)
C15 C14 H14 118.9
C14 C15 H15 119.7
C14 C15 C16 120.7(4)
C16 C15 H15 119.7
C15 C16 H16 121.2
C17 C16 C15 117.5(3)
C17 C16 H16 121.2
C12 C17 C10 108.2(3)
C16 C17 C10 131.5(3)
C16 C17 C12 120.3(3)
O2 C18 C8 124.8(3)
O2 C18 O3 123.2(3)
O3 C18 C8 112.0(3)
H19A C19 H19B 109.5
H19A C19 H19C 109.5
H19B C19 H19C 109.5
O3 C19 H19A 109.5
O3 C19 H19B 109.5
O3 C19 H19C 109.5
H20A C20 H20B 109.5
H20A C20 H20C 109.5
H20B C20 H20C 109.5
N1 C20 H20A 109.5
N1 C20 H20B 109.5
N1 C20 H20C 109.5
C11 N1 C12 111.1(3)
C11 N1 C20 123.7(3)
C12 N1 C20 125.1(3)
C18 O3 C19 114.8(3)

loop_
_geom_bond_atom_site_label_1
_geom_bond_atom_site_label_2
_geom_bond_distance
Br1 C1 1.903(3)
C1 C2 1.382(5)
C1 C6 1.377(5)
C2 H2 0.9300
C2 C3 1.392(5)
C3 H3 0.9300
C3 C4 1.401(5)
C4 C5 1.387(5)
C4 C7 1.476(5)
C5 H5 0.9300
C5 C6 1.394(5)
C6 H6 0.9300
C7 H7 0.9300
C7 C8 1.335(5)
C8 C9 1.515(5)
C8 C18 1.488(5)
C9 H9A 0.9700
C9 H9B 0.9700
C9 C10 1.527(5)
C10 C11 1.550(5)
C10 C17 1.498(5)
C10 F1 1.406(4)
C11 N1 1.359(4)
C11 O1 1.219(4)
C12 C13 1.361(5)
C12 C17 1.413(5)
C12 N1 1.417(4)
C13 H13 0.9300
C13 C14 1.391(5)
C14 H14 0.9300
C14 C15 1.354(6)
C15 H15 0.9300
C15 C16 1.423(5)
C16 H16 0.9300
C16 C17 1.374(5)
C18 O2 1.209(4)
C18 O3 1.337(4)
C19 H19A 0.9600
C19 H19B 0.9600
C19 H19C 0.9600
C19 O3 1.445(4)
C20 H20A 0.9600
C20 H20B 0.9600
C20 H20C 0.9600
C20 N1 1.439(5)
